data_7113344
loop_
_publ_author_name
'Evans, Louise S.'
'Gale, Philip A.'
'Light, Mark E.'
'Quesada, Roberto'

_publ_section_title
;
 Anion binding vs. deprotonation in colorimetric pyrrolylamidothiourea
 based anion sensors.
;
_journal_issue 9
_journal_name_full 'Chemical communications (Cambridge, England)'
_journal_page_first 965
_journal_page_last 967
_journal_paper_doi 10.1039/b517308f
_journal_year 2006
_chemical_compound_source 'Roberto Quesada'
_chemical_formula_moiety 'C25 H20 N5 O3 S1, C16 H36 N1'
_chemical_formula_sum 'C41 H56 N6 O3 S'
_chemical_formula_weight 712.98
_chemical_name_systematic
;
?
;
_space_group_IT_number 13
_symmetry_cell_setting monoclinic
_symmetry_space_group_name_Hall '-P 2yc'
_symmetry_space_group_name_H-M 'P 1 2/c 1'
_atom_sites_solution_hydrogens geom
_atom_sites_solution_primary direct
_atom_sites_solution_secondary difmap
_audit_creation_method SHELXL-97
_cell_angle_alpha 90.00
_cell_angle_beta 93.308(2)
_cell_angle_gamma 90.00
_cell_formula_units_Z 8
_cell_length_a 22.9059(19)
_cell_length_b 8.5806(7)
_cell_length_c 40.738(3)
_cell_measurement_reflns_used 4155
_cell_measurement_temperature 120(2)
_cell_measurement_theta_max 22.38
_cell_measurement_theta_min 2.32
_cell_volume 7993.6(11)
_computing_cell_refinement 'Bruker SAINT'
_computing_data_collection 'Bruker APEX2'
_computing_data_reduction 'Bruker SAINT'
_computing_molecular_graphics 'CAMERON (Watkin, et al., 1993)'
_computing_publication_material 'WINGX (Farrugia, 1998)'
_computing_structure_refinement 'SHELXL-97 (Sheldrick, 1997)'
_computing_structure_solution 'SHELXS-97 (Sheldrick, 1997)'
_diffrn_ambient_temperature 120(2)
_diffrn_detector_area_resol_mean 9.091
_diffrn_measured_fraction_theta_full 0.995
_diffrn_measured_fraction_theta_max 0.995
_diffrn_measurement_device_type 'Bruker SMART APEX2 CCD diffractometer'
_diffrn_measurement_method 'fine-slice \w scans'
_diffrn_radiation_monochromator 'silicon 111'
_diffrn_radiation_source 'Daresbury SRS station 9.8'
_diffrn_radiation_type synchrotron
_diffrn_radiation_wavelength 0.6814
_diffrn_reflns_av_R_equivalents 0.0869
_diffrn_reflns_av_sigmaI/netI 0.0690
_diffrn_reflns_limit_h_max 24
_diffrn_reflns_limit_h_min -24
_diffrn_reflns_limit_k_max 9
_diffrn_reflns_limit_k_min -9
_diffrn_reflns_limit_l_max 42
_diffrn_reflns_limit_l_min -42
_diffrn_reflns_number 43492
_diffrn_reflns_theta_full 21.02
_diffrn_reflns_theta_max 21.02
_diffrn_reflns_theta_min 2.80
_diffrn_standards_decay_% 5
_diffrn_standards_number 0
_exptl_absorpt_coefficient_mu 0.125
_exptl_absorpt_correction_T_max 0.9987
_exptl_absorpt_correction_T_min 0.9888
_exptl_absorpt_correction_type multi-scan
_exptl_absorpt_process_details 'Bruker SADABS'
_exptl_crystal_colour red
_exptl_crystal_density_diffrn 1.185
_exptl_crystal_density_method 'not measured'
_exptl_crystal_description lath
_exptl_crystal_F_000 3072
_exptl_crystal_size_max 0.09
_exptl_crystal_size_mid 0.03
_exptl_crystal_size_min 0.01
_refine_diff_density_max 1.223
_refine_diff_density_min -0.776
_refine_diff_density_rms 0.070
_refine_ls_extinction_method none
_refine_ls_goodness_of_fit_ref 1.042
_refine_ls_hydrogen_treatment constr
_refine_ls_matrix_type full
_refine_ls_number_parameters 914
_refine_ls_number_reflns 9695
_refine_ls_number_restraints 1014
_refine_ls_restrained_S_all 1.111
_refine_ls_R_factor_all 0.1344
_refine_ls_R_factor_gt 0.0901
_refine_ls_shift/su_max 0.032
_refine_ls_shift/su_mean 0.001
_refine_ls_structure_factor_coef Fsqd
_refine_ls_weighting_details 'calc w=1/[\s^2^(Fo^2^)+(0.1376P)^2^+19.3200P] where P=(Fo^2^+2Fc^2^)/3'
_refine_ls_weighting_scheme calc
_refine_ls_wR_factor_gt 0.2368
_refine_ls_wR_factor_ref 0.2735
_reflns_number_gt 6218
_reflns_number_total 9695
_reflns_threshold_expression >2sigma(I)
_cod_data_source_file b517308f.txt
_cod_data_source_block 20005sot0927
_cod_original_sg_symbol_H-M 'P 2/c'
_cod_database_code 7113344

loop_
_symmetry_equiv_pos_as_xyz
'x, y, z'
'-x, y, -z+1/2'
'-x, -y, -z'
'x, -y, z-1/2'

loop_
_atom_site_label
_atom_site_type_symbol
_atom_site_fract_x
_atom_site_fract_y
_atom_site_fract_z
_atom_site_U_iso_or_equiv
_atom_site_adp_type
_atom_site_occupancy
_atom_site_symmetry_multiplicity
_atom_site_calc_flag
_atom_site_refinement_flags
_atom_site_disorder_assembly
_atom_site_disorder_group
S101 S 0.41372(7) 0.5253(2) 0.01600(4) 0.0487(5) Uani 1 1 d . . .
N101 N 0.1547(2) 0.7391(6) -0.02176(12) 0.0427(13) Uani 1 1 d U . .
H101 H 0.1495 0.7826 -0.0413 0.051 Uiso 1 1 calc R . .
N102 N 0.3090(2) 0.6448(6) -0.01763(11) 0.0381(12) Uani 1 1 d U . .
H102 H 0.3131 0.6041 0.0022 0.046 Uiso 1 1 calc R . .
N103 N 0.3575(2) 0.6637(6) -0.03645(11) 0.0373(12) Uani 1 1 d U . .
N104 N 0.4572(2) 0.6413(6) -0.03798(11) 0.0391(12) Uani 1 1 d U . .
H104 H 0.4894 0.6104 -0.0271 0.047 Uiso 1 1 calc R . .
N105 N 0.5051(3) 0.9050(10) -0.15852(16) 0.083(2) Uani 1 1 d U . .
O101 O 0.24851(16) 0.7395(5) -0.05873(10) 0.0399(10) Uani 1 1 d U . .
O102 O 0.4640(2) 0.9472(11) -0.17699(15) 0.123(3) Uani 1 1 d U . .
O103 O 0.5561(2) 0.9259(9) -0.16427(14) 0.102(2) Uani 1 1 d U . .
C101 C 0.0514(3) 0.7782(10) -0.00914(16) 0.0563(19) Uani 1 1 d U . .
H10A H 0.0316 0.7091 -0.0254 0.085 Uiso 1 1 calc R . .
H10B H 0.0538 0.8834 -0.0183 0.085 Uiso 1 1 calc R . .
H10C H 0.0292 0.7814 0.0107 0.085 Uiso 1 1 calc R . .
C102 C 0.1118(3) 0.7183(8) -0.00060(15) 0.0438(15) Uani 1 1 d U . .
C103 C 0.1361(3) 0.6445(8) 0.02706(15) 0.0469(16) Uani 1 1 d U . .
C104 C 0.1969(3) 0.6223(8) 0.02230(14) 0.0443(15) Uani 1 1 d U . .
C105 C 0.2070(2) 0.6835(8) -0.00881(14) 0.0401(14) Uani 1 1 d U . .
C106 C 0.2560(3) 0.6894(7) -0.03011(15) 0.0378(14) Uani 1 1 d U . .
C107 C 0.4057(3) 0.6155(7) -0.02166(14) 0.0344(14) Uani 1 1 d U . .
C108 C 0.4658(3) 0.7064(7) -0.06797(14) 0.0383(14) Uani 1 1 d U . .
C109 C 0.4210(3) 0.7528(7) -0.09046(15) 0.0412(15) Uani 1 1 d U . .
H109 H 0.3813 0.7411 -0.0853 0.049 Uiso 1 1 calc R . .
C110 C 0.4343(3) 0.8151(8) -0.11996(16) 0.0498(17) Uani 1 1 d U . .
H110 H 0.4037 0.8450 -0.1354 0.060 Uiso 1 1 calc R . .
C111 C 0.4916(3) 0.8348(9) -0.12737(16) 0.0555(17) Uani 1 1 d U . .
C112 C 0.5368(3) 0.7891(9) -0.10590(16) 0.0534(17) Uani 1 1 d U . .
H112 H 0.5762 0.8016 -0.1114 0.064 Uiso 1 1 calc R . .
C113 C 0.5240(3) 0.7251(8) -0.07622(15) 0.0439(15) Uani 1 1 d U . .
H113 H 0.5548 0.6932 -0.0611 0.053 Uiso 1 1 calc R . .
C114 C 0.1048(3) 0.5989(9) 0.05642(15) 0.0478(16) Uani 1 1 d U . .
C115 C 0.0498(3) 0.5311(9) 0.05295(17) 0.0569(18) Uani 1 1 d U . .
H115 H 0.0329 0.5112 0.0315 0.068 Uiso 1 1 calc R . .
C116 C 0.0191(3) 0.4919(10) 0.07994(18) 0.065(2) Uani 1 1 d U . .
H116 H -0.0191 0.4491 0.0769 0.078 Uiso 1 1 calc R . .
C117 C 0.0435(3) 0.5146(10) 0.11148(18) 0.0643(19) Uani 1 1 d U . .
H117 H 0.0228 0.4850 0.1301 0.077 Uiso 1 1 calc R . .
C118 C 0.0981(3) 0.5807(9) 0.11542(17) 0.0578(18) Uani 1 1 d U . .
H118 H 0.1152 0.5978 0.1369 0.069 Uiso 1 1 calc R . .
C119 C 0.1286(3) 0.6231(9) 0.08800(15) 0.0516(17) Uani 1 1 d U . .
H119 H 0.1662 0.6692 0.0911 0.062 Uiso 1 1 calc R . .
C120 C 0.2385(3) 0.5417(10) 0.04591(16) 0.0565(17) Uani 1 1 d U . .
C121 C 0.2308(4) 0.3833(11) 0.0522(2) 0.078(2) Uani 1 1 d U . .
H121 H 0.2017 0.3271 0.0396 0.094 Uiso 1 1 calc R . .
C122 C 0.2644(5) 0.3061(15) 0.0764(2) 0.100(3) Uani 1 1 d U . .
H122 H 0.2576 0.1993 0.0810 0.120 Uiso 1 1 calc R . .
C123 C 0.3064(5) 0.3845(16) 0.0930(2) 0.100(3) Uani 1 1 d U . .
H123 H 0.3293 0.3303 0.1095 0.119 Uiso 1 1 calc R . .
C124 C 0.3189(4) 0.5396(14) 0.08797(19) 0.084(2) Uani 1 1 d U . .
H124 H 0.3496 0.5913 0.1003 0.101 Uiso 1 1 calc R . .
C125 C 0.2830(3) 0.6188(12) 0.06311(17) 0.072(2) Uani 1 1 d U . .
H125 H 0.2901 0.7255 0.0586 0.086 Uiso 1 1 calc R . .
S201 S -0.09790(7) 0.1421(2) 0.09406(4) 0.0523(5) Uani 1 1 d . . .
N201 N 0.0705(2) 0.1367(6) 0.22246(12) 0.0431(13) Uani 1 1 d U . .
H201 H 0.0533 0.1568 0.2407 0.052 Uiso 1 1 calc R . .
N202 N -0.0441(2) 0.2065(6) 0.15900(12) 0.0396(12) Uani 1 1 d U . .
H202 H -0.0260 0.1769 0.1416 0.047 Uiso 1 1 calc R . .
N203 N -0.1005(2) 0.2648(6) 0.15552(12) 0.0411(13) Uani 1 1 d U . .
N204 N -0.1830(2) 0.2968(6) 0.12115(12) 0.0382(12) Uani 1 1 d U . .
H204 H -0.1966 0.2945 0.1005 0.046 Uiso 1 1 calc R . .
O201 O -0.04176(18) 0.2345(5) 0.21423(10) 0.0447(11) Uani 1 1 d U . .
O22A O -0.3463(5) 0.4851(16) 0.2332(2) 0.0986(14) Uani 0.50 1 d PDU A 1
O23A O -0.3942(4) 0.5834(16) 0.1893(3) 0.0986(14) Uani 0.50 1 d PDU A 1
N25A N -0.3523(4) 0.5129(9) 0.2031(3) 0.0986(14) Uani 0.50 1 d PDU A 1
C21A C -0.3072(3) 0.4599(10) 0.18206(16) 0.0774(17) Uani 0.50 1 d PDU A 1
O22B O -0.3347(5) 0.5774(16) 0.2292(2) 0.0986(14) Uani 0.50 1 d PDU A 2
O23B O -0.4044(4) 0.4906(16) 0.1937(3) 0.0986(14) Uani 0.50 1 d PDU A 2
N25B N -0.3525(4) 0.5127(9) 0.2030(2) 0.0986(14) Uani 0.50 1 d PDU A 2
C21B C -0.3072(3) 0.4599(10) 0.18206(16) 0.0774(17) Uani 0.50 1 d PDU A 2
C201 C 0.1662(3) 0.0799(9) 0.25136(16) 0.0543(19) Uani 1 1 d U . .
H20A H 0.1913 0.1720 0.2542 0.081 Uiso 1 1 calc R . .
H20B H 0.1906 -0.0131 0.2494 0.081 Uiso 1 1 calc R . .
H20C H 0.1423 0.0690 0.2704 0.081 Uiso 1 1 calc R . .
C202 C 0.1273(3) 0.0977(8) 0.22097(16) 0.0481(16) Uani 1 1 d U . .
C203 C 0.1386(3) 0.0739(8) 0.18812(15) 0.0458(15) Uani 1 1 d U . .
C204 C 0.0844(3) 0.0977(8) 0.16953(15) 0.0452(15) Uani 1 1 d U . .
C205 C 0.0434(3) 0.1407(8) 0.19157(15) 0.0424(15) Uani 1 1 d U . .
C206 C -0.0174(3) 0.1955(8) 0.18871(15) 0.0395(15) Uani 1 1 d U . .
C207 C -0.1260(3) 0.2397(7) 0.12640(14) 0.0373(14) Uani 1 1 d U . .
C208 C -0.2210(3) 0.3553(7) 0.14255(14) 0.0367(14) Uani 1 1 d U . .
C209 C -0.2079(3) 0.3789(8) 0.17634(15) 0.0491(16) Uani 1 1 d U A .
H209 H -0.1696 0.3597 0.1856 0.059 Uiso 1 1 calc R . .
C210 C -0.2513(3) 0.4304(10) 0.19592(18) 0.070(2) Uani 1 1 d U . .
H210 H -0.2430 0.4456 0.2188 0.084 Uiso 1 1 calc R A 1
C212 C -0.3201(3) 0.4424(9) 0.14938(16) 0.0575(18) Uani 1 1 d U . .
H212 H -0.3581 0.4668 0.1403 0.069 Uiso 1 1 calc R A 1
C213 C -0.2782(3) 0.3895(7) 0.12957(15) 0.0407(15) Uani 1 1 d U A .
H213 H -0.2877 0.3756 0.1067 0.049 Uiso 1 1 calc R . .
C214 C 0.1956(3) 0.0337(9) 0.17497(16) 0.0508(16) Uani 1 1 d U . .
C215 C 0.2455(3) 0.1146(10) 0.18469(18) 0.065(2) Uani 1 1 d U . .
H215 H 0.2436 0.1954 0.2005 0.078 Uiso 1 1 calc R . .
C216 C 0.2991(3) 0.0791(12) 0.1715(2) 0.076(2) Uani 1 1 d U . .
H216 H 0.3334 0.1349 0.1785 0.091 Uiso 1 1 calc R . .
C217 C 0.3018(3) -0.0360(11) 0.14848(19) 0.073(2) Uani 1 1 d U . .
H217 H 0.3382 -0.0599 0.1395 0.087 Uiso 1 1 calc R . .
C218 C 0.2532(3) -0.1165(10) 0.13834(18) 0.0643(19) Uani 1 1 d U . .
H218 H 0.2555 -0.1965 0.1223 0.077 Uiso 1 1 calc R . .
C219 C 0.2000(3) -0.0820(9) 0.15131(17) 0.0559(18) Uani 1 1 d U . .
H219 H 0.1661 -0.1383 0.1439 0.067 Uiso 1 1 calc R . .
C220 C 0.0774(3) 0.0804(9) 0.13325(15) 0.0466(16) Uani 1 1 d U . .
C221 C 0.1089(3) 0.1723(10) 0.11290(17) 0.0614(19) Uani 1 1 d U . .
H221 H 0.1344 0.2505 0.1219 0.074 Uiso 1 1 calc R . .
C223 C 0.1032(4) 0.1497(11) 0.07891(19) 0.076(2) Uani 1 1 d U . .
H223 H 0.1239 0.2158 0.0649 0.091 Uiso 1 1 calc R . .
C224 C 0.0684(3) 0.0343(11) 0.06541(18) 0.066(2) Uani 1 1 d U . .
H224 H 0.0652 0.0195 0.0423 0.079 Uiso 1 1 calc R . .
C225 C 0.0382(3) -0.0591(10) 0.08541(17) 0.0586(18) Uani 1 1 d U . .
H225 H 0.0142 -0.1403 0.0762 0.070 Uiso 1 1 calc R . .
C226 C 0.0422(3) -0.0367(9) 0.11914(16) 0.0516(17) Uani 1 1 d U . .
H226 H 0.0205 -0.1020 0.1328 0.062 Uiso 1 1 calc R . .
N301 N 0.6932(2) 0.8318(6) 0.05981(12) 0.0599(15) Uani 1 1 d DU . .
C301 C 0.7416(3) 0.7263(8) 0.05162(19) 0.0609(19) Uani 1 1 d DU . .
H30A H 0.7281 0.6616 0.0326 0.073 Uiso 1 1 calc R . .
H30B H 0.7499 0.6552 0.0704 0.073 Uiso 1 1 calc R . .
C302 C 0.7985(2) 0.8054(9) 0.04353(19) 0.066(2) Uani 1 1 d DU . .
H30C H 0.8106 0.8794 0.0613 0.079 Uiso 1 1 calc R . .
H30D H 0.7924 0.8650 0.0228 0.079 Uiso 1 1 calc R . .
C303 C 0.8466(3) 0.6846(9) 0.03985(19) 0.071(2) Uani 1 1 d DU . .
H30E H 0.8332 0.6059 0.0233 0.085 Uiso 1 1 calc R . .
H30F H 0.8547 0.6305 0.0611 0.085 Uiso 1 1 calc R . .
C304 C 0.9029(3) 0.7616(12) 0.0291(2) 0.093(3) Uani 1 1 d DU . .
H30G H 0.8948 0.8158 0.0082 0.140 Uiso 1 1 calc R . .
H30H H 0.9327 0.6815 0.0264 0.140 Uiso 1 1 calc R . .
H30I H 0.9170 0.8366 0.0459 0.140 Uiso 1 1 calc R . .
C305 C 0.7101(4) 0.9277(8) 0.08935(14) 0.0637(19) Uani 1 1 d DU . .
H30J H 0.6779 1.0014 0.0931 0.076 Uiso 1 1 calc R . .
H30K H 0.7450 0.9901 0.0847 0.076 Uiso 1 1 calc R . .
C306 C 0.7236(4) 0.8350(8) 0.12103(14) 0.071(2) Uani 1 1 d DU . .
H30L H 0.6883 0.7771 0.1269 0.085 Uiso 1 1 calc R . .
H30M H 0.7549 0.7585 0.1175 0.085 Uiso 1 1 calc R . .
C307 C 0.7430(4) 0.9451(9) 0.14917(15) 0.080(2) Uani 1 1 d DU . .
H30N H 0.7810 0.9930 0.1445 0.095 Uiso 1 1 calc R . .
H30O H 0.7139 1.0297 0.1508 0.095 Uiso 1 1 calc R . .
C308 C 0.7490(5) 0.8572(13) 0.18159(18) 0.118(4) Uani 1 1 d DU . .
H30P H 0.7108 0.8160 0.1869 0.176 Uiso 1 1 calc R . .
H30Q H 0.7636 0.9281 0.1991 0.176 Uiso 1 1 calc R . .
H30R H 0.7766 0.7708 0.1797 0.176 Uiso 1 1 calc R . .
C309 C 0.6426(3) 0.7302(8) 0.0656(2) 0.069(2) Uani 1 1 d DU . .
H30S H 0.6560 0.6463 0.0809 0.083 Uiso 1 1 calc R . .
H30T H 0.6298 0.6803 0.0445 0.083 Uiso 1 1 calc R . .
C310 C 0.5896(3) 0.8092(9) 0.0795(2) 0.083(2) Uani 1 1 d DU . .
H31A H 0.5769 0.8978 0.0653 0.099 Uiso 1 1 calc R . .
H31B H 0.6004 0.8503 0.1017 0.099 Uiso 1 1 calc R . .
C311 C 0.5394(3) 0.6927(10) 0.0814(3) 0.091(3) Uani 1 1 d DU . .
H31C H 0.5537 0.5983 0.0932 0.110 Uiso 1 1 calc R . .
H31D H 0.5257 0.6614 0.0589 0.110 Uiso 1 1 calc R . .
C312 C 0.4882(3) 0.7620(13) 0.0990(3) 0.112(4) Uani 1 1 d DU . .
H31E H 0.4996 0.7757 0.1224 0.168 Uiso 1 1 calc R . .
H31F H 0.4546 0.6913 0.0967 0.168 Uiso 1 1 calc R . .
H31G H 0.4775 0.8632 0.0893 0.168 Uiso 1 1 calc R . .
C313 C 0.6786(4) 0.9447(8) 0.03304(16) 0.071(2) Uani 1 1 d DU . .
H31H H 0.7119 1.0177 0.0317 0.085 Uiso 1 1 calc R . .
H31I H 0.6444 1.0064 0.0391 0.085 Uiso 1 1 calc R . .
C314 C 0.6650(4) 0.8746(9) -0.00106(16) 0.079(2) Uani 1 1 d DU . .
H31J H 0.7019 0.8432 -0.0107 0.094 Uiso 1 1 calc R . .
H31K H 0.6405 0.7804 0.0009 0.094 Uiso 1 1 calc R . .
C315 C 0.6329(4) 0.9926(11) -0.0236(2) 0.094(3) Uani 1 1 d DU . .
H31L H 0.6335 0.9571 -0.0467 0.113 Uiso 1 1 calc R . .
H31M H 0.6530 1.0947 -0.0218 0.113 Uiso 1 1 calc R . .
C316 C 0.5691(4) 1.0104(13) -0.0140(3) 0.118(4) Uani 1 1 d DU . .
H31N H 0.5496 0.9089 -0.0154 0.177 Uiso 1 1 calc R . .
H31O H 0.5486 1.0839 -0.0290 0.177 Uiso 1 1 calc R . .
H31P H 0.5687 1.0499 0.0086 0.177 Uiso 1 1 calc R . .
N401 N 0.0000 0.6593(9) 0.2500 0.058(2) Uani 1 2 d SDU . .
C401 C 0.0223(3) 0.7620(8) 0.27731(14) 0.0593(18) Uani 1 1 d DU . .
H40A H -0.0099 0.8319 0.2832 0.071 Uiso 1 1 calc R . .
H40B H 0.0536 0.8284 0.2691 0.071 Uiso 1 1 calc R . .
C402 C 0.0464(3) 0.6808(8) 0.30865(14) 0.0625(19) Uani 1 1 d DU . .
H40C H 0.0135 0.6423 0.3212 0.075 Uiso 1 1 calc R . .
H40D H 0.0702 0.5898 0.3027 0.075 Uiso 1 1 calc R . .
C403 C 0.0838(3) 0.7919(9) 0.33012(14) 0.0605(19) Uani 1 1 d DU . .
H40E H 0.1183 0.8237 0.3182 0.073 Uiso 1 1 calc R . .
H40F H 0.0608 0.8868 0.3344 0.073 Uiso 1 1 calc R . .
C404 C 0.1044(3) 0.7183(10) 0.36281(15) 0.068(2) Uani 1 1 d DU . .
H40G H 0.0704 0.6831 0.3744 0.102 Uiso 1 1 calc R . .
H40H H 0.1263 0.7953 0.3763 0.102 Uiso 1 1 calc R . .
H40I H 0.1297 0.6290 0.3588 0.102 Uiso 1 1 calc R . .
C405 C -0.0464(3) 0.5547(8) 0.26117(17) 0.0593(18) Uani 1 1 d DU . .
H40J H -0.0302 0.4953 0.2804 0.071 Uiso 1 1 calc R . .
H40K H -0.0562 0.4785 0.2434 0.071 Uiso 1 1 calc R . .
C406 C -0.1031(3) 0.6326(9) 0.27056(19) 0.068(2) Uani 1 1 d DU . .
H40L H -0.1208 0.6899 0.2514 0.082 Uiso 1 1 calc R . .
H40M H -0.0944 0.7085 0.2885 0.082 Uiso 1 1 calc R . .
C407 C -0.1462(3) 0.5100(9) 0.2818(2) 0.076(2) Uani 1 1 d DU . .
H40N H -0.1522 0.4298 0.2645 0.091 Uiso 1 1 calc R . .
H40O H -0.1293 0.4579 0.3019 0.091 Uiso 1 1 calc R . .
C408 C -0.2053(3) 0.5809(12) 0.2892(3) 0.101(3) Uani 1 1 d DU . .
H40P H -0.2002 0.6529 0.3078 0.151 Uiso 1 1 calc R . .
H40Q H -0.2324 0.4976 0.2947 0.151 Uiso 1 1 calc R . .
H40R H -0.2213 0.6376 0.2698 0.151 Uiso 1 1 calc R . .
N51A N 0.5000 1.2142(13) -0.2500 0.107(2) Uani 0.50 2 d SPDU . 3
C51A C 0.5127(6) 1.3038(16) -0.21957(14) 0.1295(12) Uani 0.50 1 d PDU B 3
H51A H 0.4968 1.2454 -0.2011 0.155 Uiso 0.50 1 calc PR B 3
H51B H 0.4912 1.4039 -0.2215 0.155 Uiso 0.50 1 calc PR B 3
C52A C 0.5762(6) 1.339(3) -0.2108(4) 0.1295(12) Uani 0.50 1 d PDU B 3
H52A H 0.5891 1.4274 -0.2242 0.155 Uiso 0.50 1 calc PR B 3
H52B H 0.6004 1.2471 -0.2155 0.155 Uiso 0.50 1 calc PR B 3
C53A C 0.5842(10) 1.381(2) -0.1734(4) 0.1295(12) Uani 0.50 1 d PDU B 3
H53A H 0.5525 1.3347 -0.1611 0.155 Uiso 0.50 1 calc PR B 3
H53B H 0.6222 1.3417 -0.1639 0.155 Uiso 0.50 1 calc PR B 3
C54A C 0.5821(12) 1.561(2) -0.1713(5) 0.1295(12) Uani 0.50 1 d PDU B 3
H54A H 0.5874 1.5939 -0.1482 0.194 Uiso 0.50 1 calc PR B 3
H54B H 0.5442 1.5987 -0.1805 0.194 Uiso 0.50 1 calc PR B 3
H54C H 0.6135 1.6058 -0.1837 0.194 Uiso 0.50 1 calc PR B 3
C55A C 0.4490(3) 1.1009(15) -0.2438(4) 0.1295(12) Uani 0.50 1 d PDU C 3
H55A H 0.4476 1.0183 -0.2608 0.155 Uiso 0.50 1 calc PR C 3
H55B H 0.4563 1.0505 -0.2221 0.155 Uiso 0.50 1 calc PR C 3
C56A C 0.3918(4) 1.1823(18) -0.2446(6) 0.1295(12) Uani 0.50 1 d PDU C 3
H56A H 0.3913 1.2635 -0.2618 0.155 Uiso 0.50 1 calc PR C 3
H56B H 0.3880 1.2354 -0.2232 0.155 Uiso 0.50 1 calc PR C 3
C57A C 0.3398(5) 1.077(2) -0.2510(6) 0.1295(12) Uani 0.50 1 d PDU C 3
H57A H 0.3314 1.0666 -0.2750 0.155 Uiso 0.50 1 calc PR C 3
H57B H 0.3051 1.1233 -0.2414 0.155 Uiso 0.50 1 calc PR C 3
C58A C 0.3519(12) 0.918(2) -0.2361(8) 0.1295(12) Uani 0.50 1 d PDU C 3
H58A H 0.3149 0.8621 -0.2342 0.194 Uiso 0.50 1 calc PR C 3
H58B H 0.3716 0.9298 -0.2143 0.194 Uiso 0.50 1 calc PR C 3
H58C H 0.3770 0.8584 -0.2503 0.194 Uiso 0.50 1 calc PR C 3
N51B N 0.5000 1.2142(13) -0.2500 0.107(2) Uani 0.50 2 d SPDU . 4
C51B C 0.5163(10) 1.3619(18) -0.2329(4) 0.1295(12) Uani 0.50 1 d PDU D 4
H51C H 0.4831 1.4359 -0.2342 0.155 Uiso 0.50 1 calc PR D 4
H51D H 0.5500 1.4111 -0.2430 0.155 Uiso 0.50 1 calc PR D 4
C52B C 0.5323(10) 1.319(2) -0.1975(4) 0.1295(12) Uani 0.50 1 d PDU D 4
H52C H 0.5626 1.2367 -0.1967 0.155 Uiso 0.50 1 calc PR D 4
H52D H 0.4974 1.2779 -0.1871 0.155 Uiso 0.50 1 calc PR D 4
C53B C 0.5562(8) 1.466(3) -0.1777(5) 0.1295(12) Uani 0.50 1 d PDU D 4
H53C H 0.5397 1.5633 -0.1876 0.155 Uiso 0.50 1 calc PR D 4
H53D H 0.5457 1.4607 -0.1545 0.155 Uiso 0.50 1 calc PR D 4
C54B C 0.6242(8) 1.462(3) -0.1801(6) 0.1295(12) Uani 0.50 1 d PDU D 4
H54D H 0.6418 1.5508 -0.1680 0.194 Uiso 0.50 1 calc PR D 4
H54E H 0.6337 1.4678 -0.2032 0.194 Uiso 0.50 1 calc PR D 4
H54F H 0.6397 1.3647 -0.1704 0.194 Uiso 0.50 1 calc PR D 4
C55B C 0.4393(7) 1.168(2) -0.2368(5) 0.1295(12) Uani 0.50 1 d PDU E 4
H55C H 0.4442 1.1436 -0.2131 0.155 Uiso 0.50 1 calc PR E 4
H55D H 0.4120 1.2573 -0.2396 0.155 Uiso 0.50 1 calc PR E 4
C56B C 0.4146(9) 1.033(2) -0.2545(5) 0.1295(12) Uani 0.50 1 d PDU E 4
H56C H 0.3761 1.0695 -0.2638 0.155 Uiso 0.50 1 calc PR E 4
H56D H 0.4392 1.0210 -0.2736 0.155 Uiso 0.50 1 calc PR E 4
C57B C 0.4043(9) 0.875(2) -0.2436(6) 0.1295(12) Uani 0.50 1 d PDU E 4
H57C H 0.4269 0.8572 -0.2225 0.155 Uiso 0.50 1 calc PR E 4
H57D H 0.4186 0.8012 -0.2599 0.155 Uiso 0.50 1 calc PR E 4
C58B C 0.3412(9) 0.843(3) -0.2390(7) 0.143(7) Uani 0.50 1 d PDU E 4
H58D H 0.3370 0.7380 -0.2299 0.214 Uiso 0.50 1 calc PR E 4
H58E H 0.3190 0.8499 -0.2603 0.214 Uiso 0.50 1 calc PR E 4
H58F H 0.3261 0.9196 -0.2238 0.214 Uiso 0.50 1 calc PR E 4

loop_
_atom_site_aniso_label
_atom_site_aniso_U_11
_atom_site_aniso_U_22
_atom_site_aniso_U_33
_atom_site_aniso_U_23
_atom_site_aniso_U_13
_atom_site_aniso_U_12
S101 0.0393(9) 0.0700(13) 0.0372(10) 0.0128(8) 0.0061(7) 0.0109(9)
N101 0.033(3) 0.064(3) 0.032(3) 0.002(2) 0.004(2) 0.001(3)
N102 0.033(3) 0.054(3) 0.028(3) 0.001(2) 0.006(2) 0.003(2)
N103 0.033(3) 0.044(3) 0.036(3) 0.001(2) 0.007(2) 0.005(2)
N104 0.031(3) 0.052(3) 0.035(3) 0.005(2) 0.003(2) 0.006(2)
N105 0.050(4) 0.138(6) 0.061(4) 0.049(4) 0.003(3) -0.009(4)
O101 0.033(2) 0.055(3) 0.032(2) 0.002(2) 0.0011(18) -0.002(2)
O102 0.054(4) 0.233(8) 0.080(4) 0.095(5) -0.011(3) -0.019(4)
O103 0.045(3) 0.180(7) 0.082(4) 0.071(4) 0.014(3) -0.010(4)
C101 0.035(4) 0.092(6) 0.042(4) -0.004(4) 0.005(3) 0.004(4)
C102 0.035(3) 0.063(4) 0.034(3) -0.001(3) 0.006(3) 0.003(3)
C103 0.039(3) 0.068(4) 0.034(3) -0.001(3) 0.006(3) 0.003(3)
C104 0.036(3) 0.065(4) 0.032(3) 0.000(3) 0.004(3) 0.003(3)
C105 0.028(3) 0.061(4) 0.032(3) -0.003(3) 0.003(2) 0.003(3)
C106 0.035(3) 0.047(4) 0.031(3) -0.004(3) 0.000(3) -0.002(3)
C107 0.034(3) 0.038(3) 0.031(3) -0.001(3) 0.005(3) 0.004(3)
C108 0.036(3) 0.042(3) 0.038(3) 0.003(3) 0.003(3) 0.004(3)
C109 0.033(3) 0.048(4) 0.042(3) 0.004(3) 0.003(3) 0.001(3)
C110 0.040(3) 0.065(4) 0.045(4) 0.015(3) -0.001(3) -0.003(3)
C111 0.040(3) 0.081(4) 0.045(3) 0.024(3) 0.005(3) -0.009(3)
C112 0.033(3) 0.077(4) 0.050(4) 0.018(3) 0.006(3) -0.002(3)
C113 0.034(3) 0.056(4) 0.041(3) 0.011(3) 0.000(3) 0.001(3)
C114 0.041(3) 0.070(4) 0.034(3) 0.003(3) 0.010(3) 0.005(3)
C115 0.045(4) 0.084(5) 0.042(4) -0.001(3) 0.011(3) -0.004(4)
C116 0.056(4) 0.088(5) 0.053(4) -0.002(4) 0.020(3) -0.008(4)
C117 0.065(4) 0.080(5) 0.050(4) 0.001(4) 0.022(3) -0.001(4)
C118 0.058(4) 0.075(5) 0.041(4) 0.001(3) 0.011(3) 0.007(4)
C119 0.045(4) 0.069(4) 0.041(4) 0.003(3) 0.006(3) 0.003(3)
C120 0.043(3) 0.090(5) 0.038(3) 0.005(3) 0.014(3) 0.014(4)
C121 0.074(5) 0.098(6) 0.063(4) 0.026(4) 0.012(4) 0.026(4)
C122 0.096(6) 0.122(7) 0.084(6) 0.029(5) 0.018(5) 0.032(5)
C123 0.079(5) 0.151(7) 0.070(5) 0.022(6) 0.016(4) 0.046(6)
C124 0.054(4) 0.152(7) 0.048(4) 0.006(5) 0.012(3) 0.021(5)
C125 0.050(4) 0.126(6) 0.040(4) 0.009(4) 0.010(3) 0.011(4)
S201 0.0415(10) 0.0834(14) 0.0318(9) -0.0061(9) 0.0012(7) 0.0155(9)
N201 0.034(3) 0.062(3) 0.033(3) -0.004(2) -0.002(2) 0.000(3)
N202 0.030(3) 0.058(3) 0.031(3) -0.001(2) 0.004(2) 0.002(2)
N203 0.030(3) 0.057(3) 0.036(3) 0.000(2) 0.003(2) -0.001(2)
N204 0.035(3) 0.050(3) 0.030(3) -0.002(2) 0.001(2) 0.000(2)
O201 0.040(2) 0.061(3) 0.032(2) -0.003(2) -0.0016(19) 0.004(2)
O22A 0.084(2) 0.135(3) 0.076(2) -0.029(2) 0.000(2) 0.047(2)
O23A 0.084(2) 0.135(3) 0.076(2) -0.029(2) 0.000(2) 0.047(2)
N25A 0.084(2) 0.135(3) 0.076(2) -0.029(2) 0.000(2) 0.047(2)
C21A 0.064(3) 0.113(4) 0.055(3) -0.024(3) 0.003(3) 0.046(3)
O22B 0.084(2) 0.135(3) 0.076(2) -0.029(2) 0.000(2) 0.047(2)
O23B 0.084(2) 0.135(3) 0.076(2) -0.029(2) 0.000(2) 0.047(2)
N25B 0.084(2) 0.135(3) 0.076(2) -0.029(2) 0.000(2) 0.047(2)
C21B 0.064(3) 0.113(4) 0.055(3) -0.024(3) 0.003(3) 0.046(3)
C201 0.043(4) 0.073(5) 0.045(4) 0.001(4) -0.007(3) 0.005(4)
C202 0.037(3) 0.062(4) 0.045(4) -0.001(3) -0.004(3) -0.001(3)
C203 0.035(3) 0.063(4) 0.040(3) -0.002(3) 0.002(3) 0.000(3)
C204 0.038(3) 0.059(4) 0.038(3) -0.001(3) -0.001(3) 0.002(3)
C205 0.035(3) 0.058(4) 0.034(3) 0.000(3) -0.002(3) -0.001(3)
C206 0.037(3) 0.052(4) 0.029(3) 0.001(3) 0.002(3) -0.003(3)
C207 0.033(3) 0.050(4) 0.029(3) 0.004(3) 0.003(3) -0.001(3)
C208 0.036(3) 0.040(3) 0.035(3) -0.001(3) 0.004(3) 0.001(3)
C209 0.047(4) 0.062(4) 0.038(3) -0.004(3) 0.000(3) 0.016(3)
C210 0.064(4) 0.101(5) 0.044(4) -0.017(4) 0.000(3) 0.037(4)
C212 0.051(4) 0.077(4) 0.045(3) -0.008(3) 0.000(3) 0.023(3)
C213 0.038(3) 0.048(4) 0.036(3) 0.000(3) 0.002(3) 0.001(3)
C214 0.037(3) 0.075(4) 0.040(3) 0.003(3) 0.000(3) 0.003(3)
C215 0.041(4) 0.097(5) 0.056(4) -0.011(4) -0.004(3) -0.002(4)
C216 0.041(4) 0.118(6) 0.067(5) -0.003(4) -0.001(4) -0.001(4)
C217 0.041(4) 0.118(6) 0.060(4) 0.004(4) 0.010(3) 0.012(4)
C218 0.042(4) 0.094(5) 0.057(4) 0.000(4) 0.007(3) 0.013(4)
C219 0.040(3) 0.075(5) 0.053(4) 0.005(4) 0.000(3) 0.007(3)
C220 0.038(3) 0.067(4) 0.034(3) 0.002(3) 0.001(3) 0.011(3)
C221 0.062(4) 0.078(5) 0.044(4) 0.008(4) 0.005(3) 0.005(4)
C223 0.079(5) 0.098(6) 0.052(4) 0.018(4) 0.015(4) 0.009(4)
C224 0.063(4) 0.094(5) 0.039(4) 0.002(4) -0.002(3) 0.022(4)
C225 0.045(4) 0.087(5) 0.043(4) -0.013(4) -0.002(3) 0.013(4)
C226 0.041(3) 0.075(4) 0.039(3) -0.010(3) 0.001(3) 0.006(3)
N301 0.065(3) 0.041(3) 0.072(3) -0.006(3) -0.011(3) -0.002(3)
C301 0.064(4) 0.049(4) 0.068(4) -0.006(3) -0.010(4) 0.000(3)
C302 0.061(4) 0.067(5) 0.068(4) -0.004(4) -0.005(4) -0.006(4)
C303 0.065(5) 0.086(5) 0.060(4) -0.011(4) -0.005(4) -0.004(4)
C304 0.064(5) 0.131(8) 0.086(6) -0.004(6) 0.005(5) -0.004(6)
C305 0.077(4) 0.045(4) 0.069(4) -0.004(3) -0.005(4) -0.005(4)
C306 0.088(5) 0.057(4) 0.066(4) -0.001(4) -0.001(4) -0.018(4)
C307 0.097(6) 0.071(5) 0.071(5) -0.003(4) 0.001(4) -0.029(5)
C308 0.127(8) 0.142(9) 0.081(7) 0.004(6) -0.016(6) -0.063(7)
C309 0.059(4) 0.054(4) 0.094(5) -0.012(4) -0.005(4) 0.007(4)
C310 0.068(5) 0.068(5) 0.111(6) -0.019(4) -0.006(4) -0.001(4)
C311 0.069(5) 0.085(6) 0.119(6) -0.020(5) -0.002(5) 0.004(5)
C312 0.082(7) 0.119(8) 0.135(9) -0.035(7) 0.012(6) -0.006(6)
C313 0.082(5) 0.049(4) 0.079(5) -0.004(4) -0.022(4) 0.003(4)
C314 0.092(5) 0.066(5) 0.076(5) 0.001(4) -0.018(4) 0.004(4)
C315 0.111(6) 0.081(6) 0.089(6) -0.001(5) -0.016(5) -0.009(5)
C316 0.135(9) 0.098(8) 0.117(8) -0.022(7) -0.031(7) 0.010(7)
N401 0.075(5) 0.058(5) 0.040(4) 0.000 0.008(4) 0.000
C401 0.079(5) 0.054(4) 0.045(4) -0.005(3) 0.003(3) -0.003(4)
C402 0.079(5) 0.061(4) 0.047(4) -0.005(3) -0.003(3) 0.000(4)
C403 0.062(4) 0.073(5) 0.047(4) 0.002(4) 0.004(3) 0.001(4)
C404 0.071(5) 0.081(6) 0.052(4) -0.005(4) -0.001(4) 0.011(4)
C405 0.072(4) 0.061(4) 0.045(4) -0.004(3) 0.005(3) 0.001(4)
C406 0.074(5) 0.071(5) 0.061(4) -0.013(4) 0.010(4) -0.002(4)
C407 0.078(5) 0.080(5) 0.071(5) -0.016(4) 0.014(4) -0.007(4)
C408 0.081(6) 0.104(7) 0.120(8) -0.051(6) 0.029(6) -0.006(6)
N51A 0.113(4) 0.130(4) 0.080(3) 0.000 0.020(3) 0.000
C51A 0.131(2) 0.148(2) 0.109(2) -0.0089(19) 0.005(2) -0.015(2)
C52A 0.131(2) 0.148(2) 0.109(2) -0.0089(19) 0.005(2) -0.015(2)
C53A 0.131(2) 0.148(2) 0.109(2) -0.0089(19) 0.005(2) -0.015(2)
C54A 0.131(2) 0.148(2) 0.109(2) -0.0089(19) 0.005(2) -0.015(2)
C55A 0.131(2) 0.148(2) 0.109(2) -0.0089(19) 0.005(2) -0.015(2)
C56A 0.131(2) 0.148(2) 0.109(2) -0.0089(19) 0.005(2) -0.015(2)
C57A 0.131(2) 0.148(2) 0.109(2) -0.0089(19) 0.005(2) -0.015(2)
C58A 0.131(2) 0.148(2) 0.109(2) -0.0089(19) 0.005(2) -0.015(2)
N51B 0.113(4) 0.130(4) 0.080(3) 0.000 0.020(3) 0.000
C51B 0.131(2) 0.148(2) 0.109(2) -0.0089(19) 0.005(2) -0.015(2)
C52B 0.131(2) 0.148(2) 0.109(2) -0.0089(19) 0.005(2) -0.015(2)
C53B 0.131(2) 0.148(2) 0.109(2) -0.0089(19) 0.005(2) -0.015(2)
C54B 0.131(2) 0.148(2) 0.109(2) -0.0089(19) 0.005(2) -0.015(2)
C55B 0.131(2) 0.148(2) 0.109(2) -0.0089(19) 0.005(2) -0.015(2)
C56B 0.131(2) 0.148(2) 0.109(2) -0.0089(19) 0.005(2) -0.015(2)
C57B 0.131(2) 0.148(2) 0.109(2) -0.0089(19) 0.005(2) -0.015(2)
C58B 0.118(12) 0.201(14) 0.104(12) 0.030(13) -0.032(11) 0.018(13)

loop_
_atom_type_symbol
_atom_type_description
_atom_type_scat_dispersion_real
_atom_type_scat_dispersion_imag
_atom_type_scat_source
C C 0.0033 0.0016 'International Tables Vol C Tables 4.2.6.8 and 6.1.1.4'
H H 0.0000 0.0000 'International Tables Vol C Tables 4.2.6.8 and 6.1.1.4'
N N 0.0061 0.0033 'International Tables Vol C Tables 4.2.6.8 and 6.1.1.4'
O O 0.0106 0.0060 'International Tables Vol C Tables 4.2.6.8 and 6.1.1.4'
S S 0.1246 0.1234 'International Tables Vol C Tables 4.2.6.8 and 6.1.1.4'

loop_
_geom_angle_atom_site_label_1
_geom_angle_atom_site_label_2
_geom_angle_atom_site_label_3
_geom_angle
_geom_angle_site_symmetry_1
_geom_angle_site_symmetry_3
C102 N101 C105 111.1(5) . .
C106 N102 N103 119.3(5) . .
C107 N103 N102 113.1(5) . .
C108 N104 C107 131.0(5) . .
O103 N105 O102 123.4(6) . .
O103 N105 C111 118.9(6) . .
O102 N105 C111 117.7(6) . .
N101 C102 C103 107.9(5) . .
N101 C102 C101 120.1(6) . .
C103 C102 C101 132.0(6) . .
C102 C103 C104 107.4(5) . .
C102 C103 C114 126.2(6) . .
C104 C103 C114 126.4(6) . .
C105 C104 C103 106.5(5) . .
C105 C104 C120 128.8(6) . .
C103 C104 C120 124.6(6) . .
N101 C105 C104 107.0(5) . .
N101 C105 C106 116.5(5) . .
C104 C105 C106 136.3(6) . .
O101 C106 N102 121.7(5) . .
O101 C106 C105 120.0(5) . .
N102 C106 C105 118.3(5) . .
N103 C107 N104 116.5(5) . .
N103 C107 S101 127.1(4) . .
N104 C107 S101 116.4(4) . .
N104 C108 C109 124.4(5) . .
N104 C108 C113 116.7(5) . .
C109 C108 C113 118.9(6) . .
C110 C109 C108 119.9(6) . .
C109 C110 C111 120.3(6) . .
C112 C111 C110 121.3(6) . .
C112 C111 N105 119.0(6) . .
C110 C111 N105 119.7(6) . .
C111 C112 C113 118.9(6) . .
C112 C113 C108 120.7(6) . .
C119 C114 C115 117.7(6) . .
C119 C114 C103 121.9(6) . .
C115 C114 C103 120.4(6) . .
C116 C115 C114 121.5(7) . .
C115 C116 C117 120.5(7) . .
C118 C117 C116 118.8(7) . .
C117 C118 C119 120.5(7) . .
C114 C119 C118 121.0(7) . .
C125 C120 C121 118.2(8) . .
C125 C120 C104 122.4(8) . .
C121 C120 C104 119.3(7) . .
C122 C121 C120 121.7(10) . .
C123 C122 C121 118.5(12) . .
C122 C123 C124 124.3(10) . .
C123 C124 C125 116.5(10) . .
C120 C125 C124 120.6(9) . .
C202 N201 C205 110.6(5) . .
C206 N202 N203 119.7(5) . .
C207 N203 N202 113.5(5) . .
C208 N204 C207 131.0(5) . .
O23A N25A O22A 125.2(9) . .
O23A N25A C21A 116.2(8) . .
O22A N25A C21A 118.6(8) . .
C212 C21A C210 121.4(5) . .
C212 C21A N25A 119.5(7) . .
C210 C21A N25A 119.1(7) . .
O23B N25B O22B 126.0(9) . .
N201 C202 C203 108.2(5) . .
N201 C202 C201 121.3(6) . .
C203 C202 C201 130.4(6) . .
C202 C203 C204 106.5(5) . .
C202 C203 C214 126.7(6) . .
C204 C203 C214 126.8(6) . .
C205 C204 C203 107.1(5) . .
C205 C204 C220 129.4(6) . .
C203 C204 C220 123.5(6) . .
N201 C205 C204 107.5(5) . .
N201 C205 C206 117.3(5) . .
C204 C205 C206 135.1(6) . .
O201 C206 N202 122.4(6) . .
O201 C206 C205 119.0(5) . .
N202 C206 C205 118.6(5) . .
N203 C207 N204 116.4(5) . .
N203 C207 S201 127.4(5) . .
N204 C207 S201 116.2(4) . .
N204 C208 C209 124.7(5) . .
N204 C208 C213 116.7(5) . .
C209 C208 C213 118.5(5) . .
C210 C209 C208 119.3(6) . .
C209 C210 C21A 120.0(6) . .
C21A C212 C213 119.8(6) . .
C212 C213 C208 121.0(6) . .
C215 C214 C219 117.9(6) . .
C215 C214 C203 120.9(7) . .
C219 C214 C203 121.1(6) . .
C214 C215 C216 120.7(8) . .
C217 C216 C215 119.7(8) . .
C218 C217 C216 120.6(7) . .
C217 C218 C219 120.0(8) . .
C218 C219 C214 121.1(7) . .
C221 C220 C226 118.4(6) . .
C221 C220 C204 120.8(6) . .
C226 C220 C204 120.6(6) . .
C220 C221 C223 119.7(8) . .
C224 C223 C221 121.2(8) . .
C225 C224 C223 119.4(7) . .
C224 C225 C226 120.4(8) . .
C225 C226 C220 120.9(7) . .
C309 N301 C313 110.9(5) . .
C309 N301 C301 106.2(5) . .
C313 N301 C301 111.9(5) . .
C309 N301 C305 111.4(5) . .
C313 N301 C305 105.7(5) . .
C301 N301 C305 110.8(5) . .
N301 C301 C302 115.9(5) . .
C301 C302 C303 110.5(6) . .
C302 C303 C304 111.0(6) . .
N301 C305 C306 115.1(5) . .
C307 C306 C305 110.3(5) . .
C308 C307 C306 110.6(6) . .
N301 C309 C310 116.4(5) . .
C309 C310 C311 110.2(6) . .
C310 C311 C312 111.7(6) . .
N301 C313 C314 115.9(5) . .
C315 C314 C313 110.6(6) . .
C314 C315 C316 110.1(7) . .
C405 N401 C405 105.5(7) . 2
C405 N401 C401 110.5(4) . .
C405 N401 C401 111.5(4) 2 .
C405 N401 C401 111.5(4) . 2
C405 N401 C401 110.5(4) 2 2
C401 N401 C401 107.3(7) . 2
N401 C401 C402 116.5(5) . .
C403 C402 C401 110.9(5) . .
C404 C403 C402 112.2(6) . .
N401 C405 C406 116.5(5) . .
C405 C406 C407 110.3(6) . .
C408 C407 C406 112.3(6) . .
C51A N51A C51A 117.1(10) . 2_654
C51A N51A C55A 107.6(5) . .
C51A N51A C55A 110.5(4) 2_654 .
C51A N51A C55A 110.5(4) . 2_654
C51A N51A C55A 107.6(5) 2_654 2_654
C55A N51A C55A 102.4(8) . 2_654
N51A C51A C52A 116.4(8) . .
C51A C52A C53A 109.5(9) . .
C54A C53A C52A 106.4(9) . .
C56A C55A N51A 111.9(8) . .
C55A C56A C57A 114.2(9) . .
C56A C57A C58A 110.3(9) . .
C51B C52B C53B 110.5(14) . .
C54B C53B C52B 105.4(14) . .
C57B C56B C55B 130.8(18) . .
C56B C57B C58B 112.9(16) . .

loop_
_geom_bond_atom_site_label_1
_geom_bond_atom_site_label_2
_geom_bond_distance
_geom_bond_site_symmetry_2
S101 C107 1.719(6) .
N101 C102 1.355(7) .
N101 C105 1.368(8) .
N102 C106 1.344(7) .
N102 N103 1.395(6) .
N103 C107 1.296(7) .
N104 C108 1.368(7) .
N104 C107 1.404(7) .
N105 O103 1.218(7) .
N105 O102 1.226(8) .
N105 C111 1.454(9) .
O101 C106 1.245(7) .
C101 C102 1.498(9) .
C102 C103 1.381(9) .
C103 C104 1.432(9) .
C103 C114 1.482(9) .
C104 C105 1.403(9) .
C104 C120 1.485(9) .
C105 C106 1.458(8) .
C108 C109 1.393(8) .
C108 C113 1.402(8) .
C109 C110 1.366(9) .
C110 C111 1.375(9) .
C111 C112 1.372(9) .
C112 C113 1.375(9) .
C114 C119 1.383(9) .
C114 C115 1.387(9) .
C115 C116 1.381(10) .
C116 C117 1.385(10) .
C117 C118 1.374(10) .
C118 C119 1.400(9) .
C120 C125 1.372(11) .
C120 C121 1.397(12) .
C121 C122 1.384(12) .
C122 C123 1.326(15) .
C123 C124 1.379(15) .
C124 C125 1.438(11) .
S201 C207 1.717(6) .
N201 C202 1.348(8) .
N201 C205 1.371(8) .
N202 C206 1.327(7) .
N202 N203 1.385(7) .
N203 C207 1.309(7) .
N204 C208 1.364(7) .
N204 C207 1.399(7) .
O201 C206 1.253(7) .
O22A N25A 1.246(9) .
O23A N25A 1.243(9) .
N25A C21A 1.454(9) .
C21A C212 1.355(9) .
C21A C210 1.392(10) .
O22B N25B 1.251(9) .
O23B N25B 1.241(9) .
C201 C202 1.491(9) .
C202 C203 1.392(9) .
C203 C204 1.431(9) .
C203 C214 1.482(9) .
C204 C205 1.385(9) .
C204 C220 1.485(9) .
C205 C206 1.470(9) .
C208 C209 1.407(8) .
C208 C213 1.415(8) .
C209 C210 1.382(9) .
C212 C213 1.365(9) .
C214 C215 1.375(10) .
C214 C219 1.391(10) .
C215 C216 1.403(10) .
C216 C217 1.365(12) .
C217 C218 1.355(11) .
C218 C219 1.387(9) .
C220 C221 1.377(10) .
C220 C226 1.393(10) .
C221 C223 1.397(10) .
C223 C224 1.368(12) .
C224 C225 1.360(11) .
C225 C226 1.385(9) .
N301 C309 1.480(7) .
N301 C313 1.482(7) .
N301 C301 1.484(7) .
N301 C305 1.490(7) .
C301 C302 1.522(7) .
C302 C303 1.526(7) .
C303 C304 1.534(8) .
C305 C306 1.532(7) .
C306 C307 1.531(7) .
C307 C308 1.520(8) .
C309 C310 1.528(7) .
C310 C311 1.529(8) .
C311 C312 1.531(8) .
C313 C314 1.529(7) .
C314 C315 1.527(8) .
C315 C316 1.543(9) .
N401 C405 1.483(7) .
N401 C405 1.483(7) 2
N401 C401 1.487(6) .
N401 C401 1.487(6) 2
C401 C402 1.529(7) .
C402 C403 1.524(7) .
C403 C404 1.524(7) .
C405 C406 1.529(7) .
C406 C407 1.532(7) .
C407 C408 1.529(8) .
N51A C51A 1.473(6) .
N51A C51A 1.473(6) 2_654
N51A C55A 1.552(7) .
N51A C55A 1.552(7) 2_654
C51A C52A 1.509(9) .
C52A C53A 1.569(10) .
C53A C54A 1.549(10) .
C55A C56A 1.483(9) .
C56A C57A 1.506(9) .
C57A C58A 1.515(10) .
C51B C52B 1.514(13) .
C52B C53B 1.578(14) .
C53B C54B 1.567(13) .
C55B C56B 1.459(12) .
C56B C57B 1.453(13) .
C57B C58B 1.494(14) .
